data_4110093
loop_
_publ_author_name
'Joel A. Tang'
'Bobby D. Ellis'
'Timothy H. Warren'
'John V. Hanna'
'Charles L. B. Macdonald'
'Robert W. Schurko'

_publ_contact_author_address
;
Department of Chemistry & Biochemistry
University of Windsor
Windsor, Ontario
N9B 3P4
Canada
;
_publ_contact_author_email rschurko@uwindsor.ca
_publ_contact_author_name 'Robert W. Schurko'
_publ_section_title
;
 Solid-State 63Cu and 65Cu NMR Spectroscopy of Inorganic and
 Organometallic Copper(I) Complexes
;
_journal_name_full 'Journal of the American Chemical Society'
_journal_page_first 13049
_journal_page_last 13065
_journal_paper_doi 10.1021/ja073238x
_journal_volume 129
_journal_year 2007
_chemical_formula_moiety 'C11 H20 Cu P'
_chemical_formula_sum 'C11 H20 Cu P'
_chemical_formula_weight 246.78
_chemical_name_systematic
;
 ?
;
_space_group_IT_number 11
_symmetry_cell_setting monoclinic
_symmetry_space_group_name_Hall '-P 2yb'
_symmetry_space_group_name_H-M 'P 1 21/m 1'
_atom_sites_solution_hydrogens geom
_atom_sites_solution_primary direct
_atom_sites_solution_secondary difmap
_audit_creation_method SHELXL-97
_cell_angle_alpha 90.00
_cell_angle_beta 115.828(2)
_cell_angle_gamma 90.00
_cell_formula_units_Z 2
_cell_length_a 7.5926(7)
_cell_length_b 10.8150(10)
_cell_length_c 8.5288(8)
_cell_measurement_reflns_used 5387
_cell_measurement_temperature 223(2)
_cell_measurement_theta_max 27.51
_cell_measurement_theta_min 2.65
_cell_volume 630.37(10)
_computing_cell_refinement 'Bruker SMART'
_computing_data_collection 'Bruker SMART'
_computing_data_reduction 'Bruker SAINT'
_computing_molecular_graphics 'Bruker SHELXTL'
_computing_publication_material 'Bruker SHELXTL'
_computing_structure_refinement 'SHELXL-97 (Sheldrick, 1997)'
_computing_structure_solution 'Bruker SHELXTL'
_diffrn_ambient_temperature 223(2)
_diffrn_measured_fraction_theta_full 0.986
_diffrn_measured_fraction_theta_max 0.986
_diffrn_measurement_device_type 'CCD area detector'
_diffrn_measurement_method 'phi and omega scans'
_diffrn_radiation_monochromator graphite
_diffrn_radiation_source 'fine-focus sealed tube'
_diffrn_radiation_type MoK\a
_diffrn_radiation_wavelength 0.71073
_diffrn_reflns_av_R_equivalents 0.0340
_diffrn_reflns_av_sigmaI/netI 0.0287
_diffrn_reflns_limit_h_max 9
_diffrn_reflns_limit_h_min -9
_diffrn_reflns_limit_k_max 14
_diffrn_reflns_limit_k_min -14
_diffrn_reflns_limit_l_max 11
_diffrn_reflns_limit_l_min -11
_diffrn_reflns_number 5370
_diffrn_reflns_theta_full 27.51
_diffrn_reflns_theta_max 27.51
_diffrn_reflns_theta_min 2.65
_exptl_absorpt_coefficient_mu 1.818
_exptl_absorpt_correction_T_max 0.483
_exptl_absorpt_correction_T_min 0.368
_exptl_absorpt_correction_type multi-scan
_exptl_absorpt_process_details 'SADABS, BRUKER 2000'
_exptl_crystal_colour colourless
_exptl_crystal_density_diffrn 1.300
_exptl_crystal_description block
_exptl_crystal_F_000 260
_exptl_crystal_size_max 0.50
_exptl_crystal_size_mid 0.50
_exptl_crystal_size_min 0.40
_refine_diff_density_max 0.668
_refine_diff_density_min -0.665
_refine_diff_density_rms 0.101
_refine_ls_extinction_method none
_refine_ls_goodness_of_fit_ref 1.374
_refine_ls_hydrogen_treatment constr
_refine_ls_matrix_type full
_refine_ls_number_parameters 70
_refine_ls_number_reflns 1502
_refine_ls_number_restraints 4
_refine_ls_restrained_S_all 1.372
_refine_ls_R_factor_all 0.0775
_refine_ls_R_factor_gt 0.0747
_refine_ls_shift/su_max 0.001
_refine_ls_shift/su_mean 0.000
_refine_ls_structure_factor_coef Fsqd
_refine_ls_weighting_details 'calc w=1/[\s^2^(Fo^2^)+(0.0385P)^2^+2.0100P] where P=(Fo^2^+2Fc^2^)/3'
_refine_ls_weighting_scheme calc
_refine_ls_wR_factor_gt 0.1646
_refine_ls_wR_factor_ref 0.1659
_reflns_number_gt 1452
_reflns_number_total 1502
_reflns_threshold_expression >2sigma(I)
_cod_data_source_file ja073238xsi20070507_061247.cif
_cod_data_source_block p21m
_cod_database_code 4110093

loop_
_symmetry_equiv_pos_as_xyz
'x, y, z'
'-x, y+1/2, -z'
'-x, -y, -z'
'x, -y-1/2, z'

loop_
_atom_site_label
_atom_site_type_symbol
_atom_site_fract_x
_atom_site_fract_y
_atom_site_fract_z
_atom_site_U_iso_or_equiv
_atom_site_adp_type
_atom_site_occupancy
_atom_site_symmetry_multiplicity
_atom_site_calc_flag
_atom_site_refinement_flags
_atom_site_disorder_group
Cu Cu 0.60963(15) 0.2500 0.36959(11) 0.0437(3) Uani 1 2 d S .
C11 C 0.7469(13) 0.2500 0.1858(11) 0.0341(10) Uiso 0.828(8) 2 d SPD 1
H11 H 0.8830 0.2500 0.2225 0.041 Uiso 0.828(8) 2 calc SPR 1
C12 C 0.6261(10) 0.1441(6) 0.1532(8) 0.0341(10) Uiso 0.828(8) 1 d PD 1
H12 H 0.6686 0.0615 0.1662 0.041 Uiso 0.828(8) 1 calc PR 1
C13 C 0.4297(9) 0.1840(6) 0.0974(8) 0.0341(10) Uiso 0.828(8) 1 d PD 1
H13 H 0.3196 0.1327 0.0661 0.041 Uiso 0.828(8) 1 calc PR 1
C111 C 0.398(5) 0.2500 0.090(5) 0.0341(10) Uiso 0.172(8) 2 d SPD 2
H111 H 0.2623 0.2500 0.0528 0.041 Uiso 0.172(8) 2 calc SPR 2
C112 C 0.522(4) 0.146(2) 0.124(3) 0.0341(10) Uiso 0.172(8) 1 d PD 2
H112 H 0.4820 0.0632 0.1104 0.041 Uiso 0.172(8) 1 calc PR 2
C113 C 0.715(4) 0.188(3) 0.181(4) 0.0341(10) Uiso 0.172(8) 1 d PD 2
H113 H 0.8260 0.1374 0.2136 0.041 Uiso 0.172(8) 1 calc PR 2
P P 0.6606(3) 0.2500 0.6362(2) 0.0347(4) Uani 1 2 d S .
C21 C 0.8691(18) 0.3381(11) 0.7824(14) 0.0475(19) Uani 0.50 1 d PD 3
H21A H 0.8650 0.3418 0.8956 0.057 Uiso 0.50 1 calc PR 3
H21B H 0.9875 0.2924 0.7993 0.057 Uiso 0.50 1 calc PR 3
C22 C 0.890(11) 0.466(5) 0.731(12) 0.068(5) Uani 0.50 1 d PD 3
H22A H 1.0066 0.5035 0.8201 0.101 Uiso 0.50 1 calc PR 3
H22B H 0.7760 0.5144 0.7174 0.101 Uiso 0.50 1 calc PR 3
H22C H 0.8996 0.4649 0.6213 0.101 Uiso 0.50 1 calc PR 3
C31 C 0.7061(18) 0.4035(11) 0.7391(14) 0.0475(19) Uani 0.50 1 d PD 4
H31A H 0.5860 0.4528 0.6853 0.057 Uiso 0.50 1 calc PR 4
H31B H 0.7380 0.3939 0.8628 0.057 Uiso 0.50 1 calc PR 4
C32 C 0.867(10) 0.471(5) 0.723(12) 0.068(5) Uani 0.50 1 d PD 4
H32A H 0.8854 0.5509 0.7809 0.101 Uiso 0.50 1 calc PR 4
H32B H 0.8346 0.4841 0.6010 0.101 Uiso 0.50 1 calc PR 4
H32C H 0.9871 0.4238 0.7773 0.101 Uiso 0.50 1 calc PR 4
C41 C 0.4646(16) 0.1901(12) 0.6820(13) 0.049(3) Uani 0.50 1 d P .
H41A H 0.4517 0.1012 0.6572 0.058 Uiso 0.50 1 calc PR .
H41B H 0.5015 0.2005 0.8065 0.058 Uiso 0.50 1 calc PR .
C42 C 0.2692(13) 0.2500 0.5806(14) 0.069(3) Uani 1 2 d S .
H42A H 0.1732 0.2126 0.6125 0.103 Uiso 0.50 1 calc PR .
H42B H 0.2292 0.2384 0.4570 0.103 Uiso 0.50 1 calc PR .
H42C H 0.2788 0.3377 0.6069 0.103 Uiso 0.50 1 calc PR .

loop_
_atom_site_aniso_label
_atom_site_aniso_U_11
_atom_site_aniso_U_22
_atom_site_aniso_U_33
_atom_site_aniso_U_23
_atom_site_aniso_U_13
_atom_site_aniso_U_12
Cu 0.0562(6) 0.0588(6) 0.0200(4) 0.000 0.0202(4) 0.000
P 0.0422(10) 0.0422(10) 0.0221(8) 0.000 0.0162(7) 0.000
C21 0.063(5) 0.049(5) 0.034(4) -0.009(3) 0.025(4) -0.008(4)
C22 0.073(13) 0.057(5) 0.073(6) -0.011(4) 0.031(8) -0.017(8)
C31 0.063(5) 0.049(5) 0.034(4) -0.009(3) 0.025(4) -0.008(4)
C32 0.073(13) 0.057(5) 0.073(6) -0.011(4) 0.031(8) -0.017(8)
C41 0.053(6) 0.069(7) 0.030(5) 0.002(5) 0.024(5) -0.012(6)
C42 0.048(5) 0.100(8) 0.068(6) 0.000 0.034(5) 0.000

loop_
_atom_type_symbol
_atom_type_description
_atom_type_scat_dispersion_real
_atom_type_scat_dispersion_imag
_atom_type_scat_source
C C 0.0033 0.0016 'International Tables Vol C Tables 4.2.6.8 and 6.1.1.4'
H H 0.0000 0.0000 'International Tables Vol C Tables 4.2.6.8 and 6.1.1.4'
P P 0.1023 0.0942 'International Tables Vol C Tables 4.2.6.8 and 6.1.1.4'
Cu Cu 0.3201 1.2651 'International Tables Vol C Tables 4.2.6.8 and 6.1.1.4'

loop_
_geom_angle_atom_site_label_1
_geom_angle_atom_site_label_2
_geom_angle_atom_site_label_3
_geom_angle
_geom_angle_site_symmetry_1
_geom_angle_site_symmetry_3
P Cu C113 145.9(7) . .
P Cu C113 145.9(7) . 4_565
C113 Cu C113 35.6(16) . 4_565
P Cu C112 148.3(6) . .
C113 Cu C112 37.1(6) . .
C113 Cu C112 60.9(10) 4_565 .
P Cu C112 148.3(6) . 4_565
C113 Cu C112 60.9(10) . 4_565
C113 Cu C112 37.1(6) 4_565 4_565
C112 Cu C112 61.0(12) . 4_565
P Cu C111 148.8(9) . .
C113 Cu C111 62.3(9) . .
C113 Cu C111 62.3(9) 4_565 .
C112 Cu C111 37.1(6) . .
C112 Cu C111 37.1(6) 4_565 .
P Cu C12 146.69(15) . .
C113 Cu C12 20.2(7) . .
C113 Cu C12 51.4(8) 4_565 .
C112 Cu C12 18.6(6) . .
C112 Cu C12 64.9(6) 4_565 .
C111 Cu C12 51.9(7) . .
P Cu C12 146.69(16) . 4_565
C113 Cu C12 51.4(8) . 4_565
C113 Cu C12 20.2(7) 4_565 4_565
C112 Cu C12 64.9(6) . 4_565
C112 Cu C12 18.6(6) 4_565 4_565
C111 Cu C12 51.9(7) . 4_565
C12 Cu C12 62.1(3) . 4_565
P Cu C11 145.7(2) . .
C113 Cu C11 18.4(8) . .
C113 Cu C11 18.4(8) 4_565 .
C112 Cu C11 51.1(7) . .
C112 Cu C11 51.1(7) 4_565 .
C111 Cu C11 65.5(9) . .
C12 Cu C11 37.1(2) . .
C12 Cu C11 37.1(2) 4_565 .
P Cu C13 148.37(17) . .
C113 Cu C13 52.6(7) . .
C113 Cu C13 65.7(7) 4_565 .
C112 Cu C13 19.6(6) . .
C112 Cu C13 51.8(6) 4_565 .
C111 Cu C13 19.3(2) . .
C12 Cu C13 37.1(2) . .
C12 Cu C13 62.1(2) 4_565 .
C11 Cu C13 62.0(3) . .
P Cu C13 148.37(16) . 4_565
C113 Cu C13 65.7(7) . 4_565
C113 Cu C13 52.6(7) 4_565 4_565
C112 Cu C13 51.8(6) . 4_565
C112 Cu C13 19.6(6) 4_565 4_565
C111 Cu C13 19.3(2) . 4_565
C12 Cu C13 62.1(2) . 4_565
C12 Cu C13 37.1(2) 4_565 4_565
C11 Cu C13 62.0(3) . 4_565
C13 Cu C13 37.2(3) . 4_565
C12 C11 C12 107.8(7) 4_565 .
C12 C11 Cu 71.1(4) 4_565 .
C12 C11 Cu 71.1(4) . .
C12 C11 H11 126.1 4_565 .
C12 C11 H11 126.1 . .
Cu C11 H11 123.3 . .
C11 C12 C13 108.4(5) . .
C11 C12 Cu 71.7(4) . .
C13 C12 Cu 72.0(3) . .
C11 C12 H12 125.8 . .
C13 C12 H12 125.8 . .
Cu C12 H12 122.2 . .
C12 C13 C13 107.7(4) . 4_565
C12 C13 Cu 70.8(3) . .
C13 C13 Cu 71.39(16) 4_565 .
C12 C13 H13 126.2 . .
C13 C13 H13 126.2 4_565 .
Cu C13 H13 123.3 . .
C112 C111 C112 105(3) 4_565 .
C112 C111 Cu 71.0(17) 4_565 .
C112 C111 Cu 71.0(17) . .
C112 C111 H111 127.3 4_565 .
C112 C111 H111 127.3 . .
Cu C111 H111 122.4 . .
C113 C112 C111 109(2) . .
C113 C112 Cu 70.8(15) . .
C111 C112 Cu 71.8(19) . .
C113 C112 H112 125.7 . .
C111 C112 H112 125.7 . .
Cu C112 H112 123.3 . .
C113 C113 C112 108.8(14) 4_565 .
C113 C113 Cu 72.2(8) 4_565 .
C112 C113 Cu 72.1(15) . .
C113 C113 H113 125.6 4_565 .
C112 C113 H113 125.6 . .
Cu C113 H113 121.8 . .
C21 P C21 63.8(8) . 4_565
C21 P C41 126.5(5) . .
C21 P C41 102.6(5) 4_565 .
C21 P C41 102.6(5) . 4_565
C21 P C41 126.5(5) 4_565 4_565
C41 P C41 41.8(8) . 4_565
C21 P C31 42.8(5) . .
C21 P C31 102.8(6) 4_565 .
C41 P C31 102.7(5) . .
C41 P C31 64.9(5) 4_565 .
C21 P C31 102.8(6) . 4_565
C21 P C31 42.8(5) 4_565 4_565
C41 P C31 64.9(5) . 4_565
C41 P C31 102.7(5) 4_565 4_565
C31 P C31 129.1(7) . 4_565
C21 P Cu 115.7(3) . .
C21 P Cu 115.7(3) 4_565 .
C41 P Cu 116.4(3) . .
C41 P Cu 116.4(3) 4_565 .
C31 P Cu 114.7(3) . .
C31 P Cu 114.7(3) 4_565 .
C22 C21 P 118(3) . .
C22 C21 H21A 107.9 . .
P C21 H21A 107.9 . .
C22 C21 H21B 107.9 . .
P C21 H21B 107.9 . .
H21A C21 H21B 107.2 . .
C21 C22 H22A 109.5 . .
C21 C22 H22B 109.5 . .
H22A C22 H22B 109.5 . .
C21 C22 H22C 109.5 . .
H22A C22 H22C 109.5 . .
H22B C22 H22C 109.5 . .
C32 C31 P 113(4) . .
C32 C31 H31A 108.9 . .
P C31 H31A 108.9 . .
C32 C31 H31B 108.9 . .
P C31 H31B 108.9 . .
H31A C31 H31B 107.7 . .
C31 C32 H32A 109.5 . .
C31 C32 H32B 109.5 . .
H32A C32 H32B 109.5 . .
C31 C32 H32C 109.5 . .
H32A C32 H32C 109.5 . .
H32B C32 H32C 109.5 . .
C42 C41 P 114.8(7) . .
C42 C41 H41A 108.6 . .
P C41 H41A 108.6 . .
C42 C41 H41B 108.6 . .
P C41 H41B 108.6 . .
H41A C41 H41B 107.5 . .
C41 C42 H42A 109.5 . .
C41 C42 H42B 109.5 . .
H42A C42 H42B 109.5 . .
C41 C42 H42C 109.5 . .
H42A C42 H42C 109.5 . .
H42B C42 H42C 109.5 . .

loop_
_geom_bond_atom_site_label_1
_geom_bond_atom_site_label_2
_geom_bond_distance
_geom_bond_site_symmetry_2
Cu P 2.1336(18) .
Cu C113 2.19(3) .
Cu C113 2.19(3) 4_565
Cu C112 2.21(3) .
Cu C112 2.21(3) 4_565
Cu C111 2.22(4) .
Cu C12 2.221(6) .
Cu C12 2.221(6) 4_565
Cu C11 2.229(9) .
Cu C13 2.237(6) .
Cu C13 2.237(6) 4_565
C11 C12 1.417(8) 4_565
C11 C12 1.417(8) .
C11 H11 0.9400 .
C12 C13 1.420(8) .
C12 H12 0.9400 .
C13 C13 1.427(13) 4_565
C13 H13 0.9400 .
C111 C112 1.409(19) 4_565
C111 C112 1.409(19) .
C111 H111 0.9400 .
C112 C113 1.401(19) .
C112 H112 0.9400 .
C113 C113 1.34(6) 4_565
C113 H113 0.9400 .
P C21 1.803(11) .
P C21 1.803(11) 4_565
P C41 1.815(10) .
P C41 1.815(10) 4_565
P C31 1.839(11) .
P C31 1.839(11) 4_565
C21 C22 1.48(3) .
C21 H21A 0.9800 .
C21 H21B 0.9800 .
C22 H22A 0.9700 .
C22 H22B 0.9700 .
C22 H22C 0.9700 .
C31 C32 1.48(3) .
C31 H31A 0.9800 .
C31 H31B 0.9800 .
C32 H32A 0.9700 .
C32 H32B 0.9700 .
C32 H32C 0.9700 .
C41 C42 1.500(14) .
C41 H41A 0.9800 .
C41 H41B 0.9800 .
C42 H42A 0.9700 .
C42 H42B 0.9700 .
C42 H42C 0.9700 .

loop_
_geom_torsion_atom_site_label_1
_geom_torsion_atom_site_label_2
_geom_torsion_atom_site_label_3
_geom_torsion_atom_site_label_4
_geom_torsion
_geom_torsion_site_symmetry_1
_geom_torsion_site_symmetry_4
P Cu C11 C12 -121.4(4) . 4_565
C113 Cu C11 C12 134(3) . 4_565
C113 Cu C11 C12 -17(2) 4_565 4_565
C112 Cu C11 C12 99.3(9) . 4_565
C112 Cu C11 C12 17.9(8) 4_565 4_565
C111 Cu C11 C12 58.6(4) . 4_565
C12 Cu C11 C12 117.3(7) . 4_565
C13 Cu C11 C12 79.8(4) . 4_565
C13 Cu C11 C12 37.5(4) 4_565 4_565
P Cu C11 C12 121.4(4) . .
C113 Cu C11 C12 17(2) . .
C113 Cu C11 C12 -134(3) 4_565 .
C112 Cu C11 C12 -17.9(8) . .
C112 Cu C11 C12 -99.3(9) 4_565 .
C111 Cu C11 C12 -58.6(4) . .
C12 Cu C11 C12 -117.3(7) 4_565 .
C13 Cu C11 C12 -37.5(4) . .
C13 Cu C11 C12 -79.8(4) 4_565 .
C12 C11 C12 C13 1.0(9) 4_565 .
Cu C11 C12 C13 63.1(4) . .
C12 C11 C12 Cu -62.1(6) 4_565 .
P Cu C12 C11 -118.8(4) . .
C113 Cu C12 C11 -16(2) . .
C113 Cu C12 C11 16.8(10) 4_565 .
C112 Cu C12 C11 131(2) . .
C112 Cu C12 C11 58.0(8) 4_565 .
C111 Cu C12 C11 99.3(9) . .
C12 Cu C12 C11 37.4(4) 4_565 .
C13 Cu C12 C11 117.2(5) . .
C13 Cu C12 C11 79.7(4) 4_565 .
P Cu C12 C13 124.0(4) . .
C113 Cu C12 C13 -133(2) . .
C113 Cu C12 C13 -100.4(10) 4_565 .
C112 Cu C12 C13 14(2) . .
C112 Cu C12 C13 -59.2(8) 4_565 .
C111 Cu C12 C13 -17.9(9) . .
C12 Cu C12 C13 -79.8(4) 4_565 .
C11 Cu C12 C13 -117.2(5) . .
C13 Cu C12 C13 -37.5(4) 4_565 .
C11 C12 C13 C13 -0.6(5) . 4_565
Cu C12 C13 C13 62.27(15) . 4_565
C11 C12 C13 Cu -62.9(5) . .
P Cu C13 C12 -119.7(4) . .
C113 Cu C13 C12 18.6(10) . .
C113 Cu C13 C12 57.6(9) 4_565 .
C112 Cu C13 C12 -14(2) . .
C112 Cu C13 C12 98.3(10) 4_565 .
C111 Cu C13 C12 133(3) . .
C12 Cu C13 C12 79.7(5) 4_565 .
C11 Cu C13 C12 37.4(3) . .
C13 Cu C13 C12 117.1(3) 4_565 .
P Cu C13 C13 123.1(3) . 4_565
C113 Cu C13 C13 -98.6(10) . 4_565
C113 Cu C13 C13 -59.6(8) 4_565 4_565
C112 Cu C13 C13 -131(2) . 4_565
C112 Cu C13 C13 -18.8(8) 4_565 4_565
C111 Cu C13 C13 16(3) . 4_565
C12 Cu C13 C13 -117.1(3) . 4_565
C12 Cu C13 C13 -37.5(2) 4_565 4_565
C11 Cu C13 C13 -79.70(14) . 4_565
P Cu C111 C112 122.7(14) . 4_565
C113 Cu C111 C112 -77.5(19) . 4_565
C113 Cu C111 C112 -37.1(13) 4_565 4_565
C112 Cu C111 C112 -115(3) . 4_565
C12 Cu C111 C112 -98.2(17) . 4_565
C12 Cu C111 C112 -16.4(11) 4_565 4_565
C11 Cu C111 C112 -57.3(14) . 4_565
C13 Cu C111 C112 -132(4) . 4_565
C13 Cu C111 C112 18(2) 4_565 4_565
P Cu C111 C112 -122.7(14) . .
C113 Cu C111 C112 37.1(13) . .
C113 Cu C111 C112 77.5(19) 4_565 .
C112 Cu C111 C112 115(3) 4_565 .
C12 Cu C111 C112 16.4(11) . .
C12 Cu C111 C112 98.2(17) 4_565 .
C11 Cu C111 C112 57.3(14) . .
C13 Cu C111 C112 -18(2) . .
C13 Cu C111 C112 132(4) 4_565 .
C112 C111 C112 C113 2(4) 4_565 .
Cu C111 C112 C113 -62(2) . .
C112 C111 C112 Cu 63(3) 4_565 .
P Cu C112 C113 -118.1(15) . .
C113 Cu C112 C113 36.3(17) 4_565 .
C112 Cu C112 C113 79.0(15) 4_565 .
C111 Cu C112 C113 118(2) . .
C12 Cu C112 C113 -18.2(18) . .
C12 Cu C112 C113 58.6(14) 4_565 .
C11 Cu C112 C113 17.4(13) . .
C13 Cu C112 C113 136(3) . .
C13 Cu C112 C113 99.8(16) 4_565 .
P Cu C112 C111 124.0(17) . .
C113 Cu C112 C111 -118(2) . .
C113 Cu C112 C111 -81.6(18) 4_565 .
C112 Cu C112 C111 -38.9(15) 4_565 .
C12 Cu C112 C111 -136(3) . .
C12 Cu C112 C111 -59.4(14) 4_565 .
C11 Cu C112 C111 -100.5(17) . .
C13 Cu C112 C111 17.6(17) . .
C13 Cu C112 C111 -18.1(13) 4_565 .
C111 C112 C113 C113 -1(3) . 4_565
Cu C112 C113 C113 -63.3(7) . 4_565
C111 C112 C113 Cu 62(2) . .
P Cu C113 C113 -118.3(12) . 4_565
C112 Cu C113 C113 117.3(13) . 4_565
C112 Cu C113 C113 37.9(7) 4_565 4_565
C111 Cu C113 C113 80.3(5) . 4_565
C12 Cu C113 C113 134.1(19) . 4_565
C12 Cu C113 C113 18.5(7) 4_565 4_565
C11 Cu C113 C113 -15(2) . 4_565
C13 Cu C113 C113 100.2(6) . 4_565
C13 Cu C113 C113 59.1(5) 4_565 4_565
P Cu C113 C112 124.4(13) . .
C113 Cu C113 C112 -117.3(13) 4_565 .
C112 Cu C113 C112 -79.5(17) 4_565 .
C111 Cu C113 C112 -37.0(13) . .
C12 Cu C113 C112 16.8(16) . .
C12 Cu C113 C112 -98.9(15) 4_565 .
C11 Cu C113 C112 -132(3) . .
C13 Cu C113 C112 -17.2(11) . .
C13 Cu C113 C112 -58.2(13) 4_565 .
C113 Cu P C21 69.0(14) . .
C113 Cu P C21 2.9(14) 4_565 .
C112 Cu P C21 140.7(13) . .
C112 Cu P C21 -68.8(13) 4_565 .
C111 Cu P C21 -144.1(4) . .
C12 Cu P C21 105.8(5) . .
C12 Cu P C21 -33.9(6) 4_565 .
C11 Cu P C21 35.9(4) . .
C13 Cu P C21 178.5(5) . .
C13 Cu P C21 -106.6(5) 4_565 .
C113 Cu P C21 -2.9(14) . 4_565
C113 Cu P C21 -69.0(14) 4_565 4_565
C112 Cu P C21 68.8(13) . 4_565
C112 Cu P C21 -140.7(13) 4_565 4_565
C111 Cu P C21 144.1(4) . 4_565
C12 Cu P C21 33.9(6) . 4_565
C12 Cu P C21 -105.8(6) 4_565 4_565
C11 Cu P C21 -35.9(4) . 4_565
C13 Cu P C21 106.6(6) . 4_565
C13 Cu P C21 -178.5(5) 4_565 4_565
C113 Cu P C41 -123.5(14) . .
C113 Cu P C41 170.4(14) 4_565 .
C112 Cu P C41 -51.8(13) . .
C112 Cu P C41 98.8(13) 4_565 .
C111 Cu P C41 23.5(5) . .
C12 Cu P C41 -86.7(6) . .
C12 Cu P C41 133.7(6) 4_565 .
C11 Cu P C41 -156.5(5) . .
C13 Cu P C41 -14.0(6) . .
C13 Cu P C41 61.0(5) 4_565 .
C113 Cu P C41 -170.4(14) . 4_565
C113 Cu P C41 123.5(14) 4_565 4_565
C112 Cu P C41 -98.8(13) . 4_565
C112 Cu P C41 51.8(13) 4_565 4_565
C111 Cu P C41 -23.5(5) . 4_565
C12 Cu P C41 -133.7(6) . 4_565
C12 Cu P C41 86.7(6) 4_565 4_565
C11 Cu P C41 156.5(5) . 4_565
C13 Cu P C41 -61.0(5) . 4_565
C13 Cu P C41 14.0(6) 4_565 4_565
C113 Cu P C31 116.6(14) . .
C113 Cu P C31 50.5(14) 4_565 .
C112 Cu P C31 -171.7(13) . .
C112 Cu P C31 -21.2(13) 4_565 .
C111 Cu P C31 -96.4(4) . .
C12 Cu P C31 153.4(5) . .
C12 Cu P C31 13.7(6) 4_565 .
C11 Cu P C31 83.6(4) . .
C13 Cu P C31 -133.9(5) . .
C13 Cu P C31 -59.0(5) 4_565 .
C113 Cu P C31 -50.5(14) . 4_565
C113 Cu P C31 -116.6(14) 4_565 4_565
C112 Cu P C31 21.2(13) . 4_565
C112 Cu P C31 171.7(13) 4_565 4_565
C111 Cu P C31 96.4(4) . 4_565
C12 Cu P C31 -13.7(6) . 4_565
C12 Cu P C31 -153.4(5) 4_565 4_565
C11 Cu P C31 -83.6(4) . 4_565
C13 Cu P C31 59.0(5) . 4_565
C13 Cu P C31 133.9(5) 4_565 4_565
C21 P C21 C22 157(4) 4_565 .
C41 P C21 C22 -117(4) . .
C41 P C21 C22 -79(4) 4_565 .
C31 P C21 C22 -50(4) . .
C31 P C21 C22 175(4) 4_565 .
Cu P C21 C22 49(4) . .
C21 P C31 C32 48(4) . .
C21 P C31 C32 72(4) 4_565 .
C41 P C31 C32 179(4) . .
C41 P C31 C32 -163(4) 4_565 .
C31 P C31 C32 111(4) 4_565 .
Cu P C31 C32 -54(4) . .
C21 P C41 C42 111.8(8) . .
C21 P C41 C42 178.4(8) 4_565 .
C41 P C41 C42 46.7(8) 4_565 .
C31 P C41 C42 71.9(9) . .
C31 P C41 C42 -160.7(10) 4_565 .
Cu P C41 C42 -54.2(9) . .
